data_4035672
loop_
_publ_author_name
'Lopez, Susana S.'
'Jaworski, Ashley A.'
'Scheidt, Karl A.'

_publ_section_title
;
 NHC-Catalyzed Formal [2+2] Annulations of Allenoates for the Synthesis of
 Substituted Oxetanes.
;
_journal_issue 23
_journal_name_full 'The Journal of organic chemistry'
_journal_page_first 14637
_journal_page_last 14645
_journal_paper_doi 10.1021/acs.joc.8b02464
_journal_volume 83
_journal_year 2018
_chemical_formula_moiety 'C15 H15 F3 O3'
_chemical_formula_sum 'C15 H15 F3 O3'
_chemical_formula_weight 300.27
_space_group_crystal_system monoclinic
_space_group_IT_number 14
_space_group_name_Hall '-P 2ybc'
_space_group_name_H-M_alt 'P 1 21/c 1'
_atom_sites_solution_hydrogens geom
_atom_sites_solution_primary dual
_audit_creation_date 2018-06-27
_audit_creation_method
;
Olex2 1.2
(compiled 2018.05.29 svn.r3508 for OlexSys, GUI svn.r5506)
;
_cell_angle_alpha 90
_cell_angle_beta 100.548(3)
_cell_angle_gamma 90
_cell_formula_units_Z 4
_cell_length_a 10.0575(3)
_cell_length_b 7.5881(3)
_cell_length_c 18.9210(6)
_cell_measurement_reflns_used 9878
_cell_measurement_temperature 100(2)
_cell_measurement_theta_max 66.582
_cell_measurement_theta_min 4.472
_cell_volume 1419.60(8)
_computing_cell_refinement 'SAINT V8.38A (?, 2016)'
_computing_data_collection 'APEX2 V2014.11-0 (Bruker, 2014)'
_computing_data_reduction 'SAINT V8.38A (?, 2016)'
_computing_molecular_graphics 'Olex2 (Dolomanov et al., 2009)'
_computing_publication_material 'Olex2 (Dolomanov et al., 2009)'
_computing_structure_refinement 'ShelXL (Sheldrick, 2015)'
_computing_structure_solution 'ShelXT (Sheldrick, 2015)'
_diffrn_ambient_temperature 100.15
_diffrn_detector_area_resol_mean 8
_diffrn_measured_fraction_theta_full 0.993
_diffrn_measured_fraction_theta_max 0.993
_diffrn_measurement_device_type 'Bruker Kappa APEX CCD area detector'
_diffrn_measurement_method '\w and \f scans'
_diffrn_radiation_monochromator 'Quazar optics'
_diffrn_radiation_type CuK\a
_diffrn_radiation_wavelength 1.54178
_diffrn_reflns_av_R_equivalents 0.0411
_diffrn_reflns_av_unetI/netI 0.0440
_diffrn_reflns_Laue_measured_fraction_full 0.993
_diffrn_reflns_Laue_measured_fraction_max 0.993
_diffrn_reflns_limit_h_max 11
_diffrn_reflns_limit_h_min -11
_diffrn_reflns_limit_k_max 8
_diffrn_reflns_limit_k_min -8
_diffrn_reflns_limit_l_max 22
_diffrn_reflns_limit_l_min -21
_diffrn_reflns_number 10988
_diffrn_reflns_point_group_measured_fraction_full 0.993
_diffrn_reflns_point_group_measured_fraction_max 0.993
_diffrn_reflns_theta_full 66.564
_diffrn_reflns_theta_max 66.564
_diffrn_reflns_theta_min 4.472
_diffrn_source microsource
_exptl_absorpt_coefficient_mu 1.061
_exptl_absorpt_correction_T_max 0.7528
_exptl_absorpt_correction_T_min 0.6375
_exptl_absorpt_correction_type multi-scan
_exptl_absorpt_process_details
'SADABS-2016/2 (Bruker,2016/2) was used for absorption correction. wR2(int) was 0.0795 before and 0.0596 after correction. The Ratio of minimum to maximum transmission is 0.8468. The \l/2 correction factor is Not present.'
_exptl_crystal_colour colourless
_exptl_crystal_colour_primary colourless
_exptl_crystal_density_diffrn 1.405
_exptl_crystal_description block
_exptl_crystal_F_000 624
_exptl_crystal_recrystallization_method 'The material was recrystallised from --- by as supplied'
_exptl_crystal_size_max 0.604
_exptl_crystal_size_mid 0.259
_exptl_crystal_size_min 0.152
_refine_diff_density_max 0.280
_refine_diff_density_min -0.259
_refine_diff_density_rms 0.059
_refine_ls_extinction_method none
_refine_ls_goodness_of_fit_ref 1.080
_refine_ls_hydrogen_treatment constr
_refine_ls_matrix_type full
_refine_ls_number_parameters 248
_refine_ls_number_reflns 2470
_refine_ls_number_restraints 0
_refine_ls_restrained_S_all 1.080
_refine_ls_R_factor_all 0.0465
_refine_ls_R_factor_gt 0.0455
_refine_ls_shift/su_max 0.001
_refine_ls_shift/su_mean 0.000
_refine_ls_structure_factor_coef Fsqd
_refine_ls_weighting_details 'w=1/[\s^2^(Fo^2^)+(0.0497P)^2^+0.7351P] where P=(Fo^2^+2Fc^2^)/3'
_refine_ls_weighting_scheme calc
_refine_ls_wR_factor_gt 0.1165
_refine_ls_wR_factor_ref 0.1174
_reflns_Friedel_coverage 0.000
_reflns_number_gt 2386
_reflns_number_total 2470
_reflns_threshold_expression 'I > 2\s(I)'
_cod_data_source_file jo8b02464_si_002.cif
_cod_data_source_block cx1326_pl
_cod_database_code 4035672
_shelx_shelxl_version_number 2018/1
_shelx_space_group_comment
;
The symmetry employed for this shelxl refinement is uniquely defined
by the following loop, which should always be used as a source of
symmetry information in preference to the above space-group names.
They are only intended as comments.
;
_olex2_refinement_description
;
1. Fixed Uiso
 At 1.2 times of:
  All C(H) groups, All C(H,H) groups
 At 1.5 times of:
  All C(H,H,H) groups
2. Others
 Sof(O2A)=Sof(O3A)=Sof(C10A)=Sof(H10A)=Sof(C11A)=Sof(C12A)=Sof(H12C)=Sof(H12D)=
 Sof(C13A)=Sof(H13D)=Sof(H13E)=Sof(H13F)=1-FVAR(1)
 Sof(O2)=Sof(O3)=Sof(C10)=Sof(H10)=Sof(C11)=Sof(C12)=Sof(H12A)=Sof(H12B)=
 Sof(C13)=Sof(H13A)=Sof(H13B)=Sof(H13C)=FVAR(1)
3.a Ternary CH refined with riding coordinates:
 C8(H8)
3.b Secondary CH2 refined with riding coordinates:
 C12(H12A,H12B), C12A(H12C,H12D)
3.c Aromatic/amide H refined with riding coordinates:
 C2(H2), C3(H3), C4(H4), C5(H5), C6(H6), C10(H10), C10A(H10A)
3.d Idealised Me refined as rotating group:
 C13(H13A,H13B,H13C), C13A(H13D,H13E,H13F), C15(H15A,H15B,H15C)
;
_olex2_date_sample_data_collection 2018-06-26
_olex2_date_sample_submission 2018-06-25
_olex2_diffrn_ambient_temperature_device 'Oxford Cryosystems'
_olex2_exptl_crystal_mounting_method 'The crystal was mounted on a MITIGEN holder in Paratone oil'
_olex2_submission_original_sample_id cx1326
_olex2_submission_special_instructions 'No special instructions were received'

loop_
_space_group_symop_operation_xyz
'x, y, z'
'-x, y+1/2, -z+1/2'
'-x, -y, -z'
'x, -y-1/2, z-1/2'

loop_
_atom_site_label
_atom_site_type_symbol
_atom_site_fract_x
_atom_site_fract_y
_atom_site_fract_z
_atom_site_U_iso_or_equiv
_atom_site_adp_type
_atom_site_occupancy
_atom_site_site_symmetry_order
_atom_site_calc_flag
_atom_site_refinement_flags_posn
_atom_site_refinement_flags_occupancy
_atom_site_disorder_assembly
_atom_site_disorder_group
F1 F 0.22414(12) 0.17637(16) 0.89611(6) 0.0532(3) Uani 1 1 d . . . .
F2 F 0.13264(11) 0.30554(15) 0.97621(5) 0.0442(3) Uani 1 1 d . . . .
F3 F 0.34627(11) 0.32829(19) 0.98052(6) 0.0562(4) Uani 1 1 d . . . .
O1 O 0.23186(10) 0.64021(17) 0.93474(5) 0.0334(3) Uani 1 1 d . . . .
O2 O 0.6027(3) 0.9789(7) 0.90155(19) 0.0316(8) Uani 0.627(10) 1 d . P A 1
O2A O 0.5896(5) 1.0549(10) 0.9183(3) 0.0293(12) Uani 0.373(10) 1 d . P A 2
O3 O 0.5245(3) 0.7831(7) 0.8138(2) 0.0344(9) Uani 0.627(10) 1 d . P A 1
O3A O 0.5365(6) 0.8548(11) 0.8289(4) 0.0338(13) Uani 0.373(10) 1 d . P A 2
C1 C 0.06034(15) 0.4871(2) 0.84548(8) 0.0284(4) Uani 1 1 d . . . .
C2 C -0.04295(15) 0.5605(2) 0.87557(9) 0.0306(4) Uani 1 1 d . . . .
H2 H -0.023700 0.611227 0.922240 0.037 Uiso 1 1 calc R . . .
C3 C -0.17453(16) 0.5594(2) 0.83704(10) 0.0344(4) Uani 1 1 d . . . .
H3 H -0.245502 0.608737 0.857598 0.041 Uiso 1 1 calc R . . .
C4 C -0.20261(16) 0.4871(2) 0.76907(10) 0.0362(4) Uani 1 1 d . . . .
H4 H -0.292762 0.486890 0.742932 0.043 Uiso 1 1 calc R . . .
C5 C -0.09969(18) 0.4148(3) 0.73888(9) 0.0379(4) Uani 1 1 d . . . .
H5 H -0.119122 0.365963 0.691885 0.045 Uiso 1 1 calc R . . .
C6 C 0.03189(16) 0.4136(3) 0.77722(9) 0.0345(4) Uani 1 1 d . . . .
H6 H 0.102358 0.362586 0.756763 0.041 Uiso 1 1 calc R . . .
C7 C 0.20274(15) 0.4850(3) 0.88805(8) 0.0325(4) Uani 1 1 d . . . .
C8 C 0.31912(16) 0.5401(3) 0.84796(9) 0.0438(5) Uani 1 1 d . . . .
H8 H 0.280148 0.585250 0.798885 0.053 Uiso 1 1 calc R . . .
C9 C 0.33714(15) 0.6896(3) 0.90109(8) 0.0367(5) Uani 1 1 d . . . .
C10 C 0.4164(9) 0.8104(10) 0.9144(4) 0.0254(14) Uani 0.627(10) 1 d . P A 1
H10 H 0.413134 0.880774 0.955556 0.030 Uiso 0.627(10) 1 calc R P A 1
C10A C 0.4139(13) 0.8603(15) 0.9266(6) 0.0162(17) Uani 0.373(10) 1 d . P A 2
H10A H 0.394482 0.926430 0.966135 0.019 Uiso 0.373(10) 1 calc R P A 2
C11 C 0.5168(6) 0.8534(9) 0.8702(4) 0.0252(11) Uani 0.627(10) 1 d . P A 1
C11A C 0.5191(11) 0.9153(16) 0.8863(6) 0.026(2) Uani 0.373(10) 1 d . P A 2
C12 C 0.7037(3) 1.0379(7) 0.86102(18) 0.0353(11) Uani 0.627(10) 1 d . P A 1
H12A H 0.715396 0.948105 0.824675 0.042 Uiso 0.627(10) 1 calc R P A 1
H12B H 0.673706 1.148975 0.835617 0.042 Uiso 0.627(10) 1 calc R P A 1
C12A C 0.6891(5) 1.1380(10) 0.8821(3) 0.0364(19) Uani 0.373(10) 1 d . P A 2
H12C H 0.674889 1.091449 0.832434 0.044 Uiso 0.373(10) 1 calc R P A 2
H12D H 0.668157 1.265544 0.878533 0.044 Uiso 0.373(10) 1 calc R P A 2
C13 C 0.8253(9) 1.0646(11) 0.9074(5) 0.059(2) Uani 0.627(10) 1 d . P A 1
H13A H 0.885930 1.133476 0.883032 0.088 Uiso 0.627(10) 1 calc GR P A 1
H13B H 0.867058 0.950564 0.922128 0.088 Uiso 0.627(10) 1 calc GR P A 1
H13C H 0.809058 1.128889 0.949960 0.088 Uiso 0.627(10) 1 calc GR P A 1
C13A C 0.8192(14) 1.122(2) 0.9095(6) 0.058(4) Uani 0.373(10) 1 d . P A 2
H13D H 0.870916 1.114924 0.870469 0.086 Uiso 0.373(10) 1 calc GR P A 2
H13E H 0.833817 1.014535 0.938671 0.086 Uiso 0.373(10) 1 calc GR P A 2
H13F H 0.849269 1.224469 0.939747 0.086 Uiso 0.373(10) 1 calc GR P A 2
C14 C 0.22695(17) 0.3228(3) 0.93521(9) 0.0399(4) Uani 1 1 d . . . .
C15 C 0.43751(19) 0.4176(4) 0.84406(11) 0.0606(7) Uani 1 1 d . . . .
H15A H 0.481054 0.383702 0.892790 0.091 Uiso 1 1 calc GR . . .
H15B H 0.503154 0.478443 0.820263 0.091 Uiso 1 1 calc GR . . .
H15C H 0.404507 0.311900 0.816607 0.091 Uiso 1 1 calc GR . . .

loop_
_atom_site_aniso_label
_atom_site_aniso_U_11
_atom_site_aniso_U_22
_atom_site_aniso_U_33
_atom_site_aniso_U_23
_atom_site_aniso_U_13
_atom_site_aniso_U_12
F1 0.0507(7) 0.0653(8) 0.0398(6) -0.0080(5) -0.0014(5) 0.0252(6)
F2 0.0472(6) 0.0580(7) 0.0283(5) 0.0081(4) 0.0095(4) 0.0092(5)
F3 0.0376(6) 0.0901(9) 0.0331(6) 0.0063(6) -0.0136(5) 0.0170(6)
O1 0.0190(5) 0.0612(8) 0.0203(5) -0.0018(5) 0.0042(4) -0.0050(5)
O2 0.0283(15) 0.039(2) 0.0280(14) 0.0025(12) 0.0067(11) -0.0077(14)
O2A 0.0243(19) 0.032(3) 0.033(2) 0.001(2) 0.0080(15) -0.0070(19)
O3 0.0257(11) 0.053(2) 0.0249(16) -0.0018(15) 0.0052(10) -0.0001(14)
O3A 0.036(2) 0.047(4) 0.020(3) -0.005(3) 0.011(2) 0.000(2)
C1 0.0175(7) 0.0451(9) 0.0217(7) 0.0026(6) 0.0014(6) 0.0023(6)
C2 0.0225(8) 0.0418(9) 0.0283(8) -0.0003(7) 0.0066(6) -0.0010(6)
C3 0.0177(7) 0.0386(9) 0.0480(10) 0.0020(7) 0.0086(7) 0.0009(6)
C4 0.0194(8) 0.0415(10) 0.0436(10) 0.0053(8) -0.0053(7) -0.0015(7)
C5 0.0302(9) 0.0510(11) 0.0283(8) -0.0019(8) -0.0056(7) -0.0001(7)
C6 0.0234(8) 0.0542(11) 0.0250(8) -0.0020(7) 0.0026(6) 0.0068(7)
C7 0.0185(7) 0.0619(11) 0.0168(7) -0.0047(7) 0.0020(6) 0.0053(7)
C8 0.0155(7) 0.0967(15) 0.0191(8) 0.0026(9) 0.0030(6) 0.0058(8)
C9 0.0133(7) 0.0769(13) 0.0188(7) 0.0115(8) 0.0004(6) 0.0033(8)
C10 0.0218(18) 0.036(4) 0.016(3) -0.0039(19) -0.0003(16) 0.006(2)
C10A 0.012(2) 0.027(5) 0.010(4) -0.003(3) 0.003(2) 0.000(3)
C11 0.0168(16) 0.041(3) 0.015(3) 0.002(2) -0.0021(18) 0.001(2)
C11A 0.020(4) 0.045(6) 0.008(4) -0.002(3) -0.006(3) 0.002(4)
C12 0.0304(16) 0.043(3) 0.0358(17) 0.0078(15) 0.0138(12) -0.0073(14)
C12A 0.036(3) 0.036(4) 0.040(3) 0.009(3) 0.014(2) -0.005(2)
C13 0.034(3) 0.060(4) 0.089(4) 0.034(3) 0.030(3) 0.000(3)
C13A 0.044(6) 0.085(10) 0.036(4) 0.037(5) -0.012(4) -0.038(6)
C14 0.0287(9) 0.0653(12) 0.0230(8) -0.0015(8) -0.0022(7) 0.0138(8)
C15 0.0226(9) 0.118(2) 0.0412(11) -0.0158(12) 0.0074(8) 0.0124(11)

loop_
_atom_type_symbol
_atom_type_description
_atom_type_scat_dispersion_real
_atom_type_scat_dispersion_imag
_atom_type_scat_source
C C 0.0181 0.0091 'International Tables Vol C Tables 4.2.6.8 and 6.1.1.4'
H H 0.0000 0.0000 'International Tables Vol C Tables 4.2.6.8 and 6.1.1.4'
F F 0.0727 0.0534 'International Tables Vol C Tables 4.2.6.8 and 6.1.1.4'
O O 0.0492 0.0322 'International Tables Vol C Tables 4.2.6.8 and 6.1.1.4'

loop_
_geom_angle_atom_site_label_1
_geom_angle_atom_site_label_2
_geom_angle_atom_site_label_3
_geom_angle
C9 O1 C7 91.45(12)
C11 O2 C12 116.0(4)
C11A O2A C12A 118.5(7)
C2 C1 C7 119.55(14)
C6 C1 C2 120.02(14)
C6 C1 C7 120.42(14)
C1 C2 H2 120.2
C3 C2 C1 119.63(15)
C3 C2 H2 120.2
C2 C3 H3 119.8
C4 C3 C2 120.31(15)
C4 C3 H3 119.8
C3 C4 H4 119.9
C3 C4 C5 120.11(15)
C5 C4 H4 119.9
C4 C5 H5 120.0
C4 C5 C6 120.03(16)
C6 C5 H5 120.0
C1 C6 C5 119.89(15)
C1 C6 H6 120.1
C5 C6 H6 120.1
O1 C7 C1 112.20(13)
O1 C7 C8 89.59(13)
O1 C7 C14 107.73(12)
C1 C7 C8 117.38(13)
C1 C7 C14 110.96(15)
C14 C7 C8 116.70(14)
C7 C8 H8 109.9
C9 C8 C7 83.50(12)
C9 C8 H8 109.9
C9 C8 C15 119.53(15)
C15 C8 C7 121.45(19)
C15 C8 H8 109.9
O1 C9 C8 95.43(14)
O1 C9 C10A 117.7(4)
C8 C9 C10A 146.7(4)
C10 C9 O1 129.8(4)
C10 C9 C8 134.7(4)
C9 C10 H10 118.4
C9 C10 C11 123.2(5)
C11 C10 H10 118.4
C9 C10A H10A 121.9
C11A C10A C9 116.3(6)
C11A C10A H10A 121.9
O2 C11 C10 111.1(5)
O3 C11 O2 124.2(6)
O3 C11 C10 124.7(6)
O2A C11A C10A 110.9(7)
O3A C11A O2A 122.9(10)
O3A C11A C10A 126.0(9)
O2 C12 H12A 109.8
O2 C12 H12B 109.8
H12A C12 H12B 108.2
C13 C12 O2 109.4(4)
C13 C12 H12A 109.8
C13 C12 H12B 109.8
O2A C12A H12C 107.5
O2A C12A H12D 107.5
H12C C12A H12D 107.0
C13A C12A O2A 119.5(7)
C13A C12A H12C 107.5
C13A C12A H12D 107.5
C12 C13 H13A 109.5
C12 C13 H13B 109.5
C12 C13 H13C 109.5
H13A C13 H13B 109.5
H13A C13 H13C 109.5
H13B C13 H13C 109.5
C12A C13A H13D 109.5
C12A C13A H13E 109.5
C12A C13A H13F 109.5
H13D C13A H13E 109.5
H13D C13A H13F 109.5
H13E C13A H13F 109.5
F1 C14 F2 107.17(17)
F1 C14 F3 107.84(14)
F1 C14 C7 111.48(13)
F2 C14 F3 106.19(13)
F2 C14 C7 111.53(14)
F3 C14 C7 112.34(17)
C8 C15 H15A 109.5
C8 C15 H15B 109.5
C8 C15 H15C 109.5
H15A C15 H15B 109.5
H15A C15 H15C 109.5
H15B C15 H15C 109.5

loop_
_geom_bond_atom_site_label_1
_geom_bond_atom_site_label_2
_geom_bond_distance
F1 C14 1.332(2)
F2 C14 1.337(2)
F3 C14 1.342(2)
O1 C7 1.469(2)
O1 C9 1.3835(19)
O2 C11 1.349(6)
O2 C12 1.451(4)
O2A C11A 1.354(10)
O2A C12A 1.456(6)
O3 C11 1.207(7)
O3A C11A 1.222(10)
C1 C2 1.389(2)
C1 C6 1.388(2)
C1 C7 1.509(2)
C2 H2 0.9500
C2 C3 1.389(2)
C3 H3 0.9500
C3 C4 1.379(3)
C4 H4 0.9500
C4 C5 1.384(3)
C5 H5 0.9500
C5 C6 1.388(2)
C6 H6 0.9500
C7 C8 1.564(2)
C7 C14 1.514(3)
C8 H8 1.0000
C8 C9 1.504(3)
C8 C15 1.523(3)
C9 C10 1.211(8)
C9 C10A 1.540(11)
C10 H10 0.9500
C10 C11 1.462(12)
C10A H10A 0.9500
C10A C11A 1.473(19)
C12 H12A 0.9900
C12 H12B 0.9900
C12 C13 1.384(10)
C12A H12C 0.9900
C12A H12D 0.9900
C12A C13A 1.322(14)
C13 H13A 0.9800
C13 H13B 0.9800
C13 H13C 0.9800
C13A H13D 0.9800
C13A H13E 0.9800
C13A H13F 0.9800
C15 H15A 0.9800
C15 H15B 0.9800
C15 H15C 0.9800

loop_
_geom_hbond_atom_site_label_D
_geom_hbond_atom_site_label_H
_geom_hbond_atom_site_label_A
_geom_hbond_distance_DH
_geom_hbond_distance_HA
_geom_hbond_distance_DA
_geom_hbond_angle_DHA
_geom_hbond_site_symmetry_A
_geom_hbond_publ_flag
C10A H10A O2A 0.95 2.17 3.010(14) 147.2 3_677 yes
C15 H15B O3 0.98 2.33 2.994(6) 124.6 . yes

loop_
_geom_torsion_atom_site_label_1
_geom_torsion_atom_site_label_2
_geom_torsion_atom_site_label_3
_geom_torsion_atom_site_label_4
_geom_torsion
O1 C7 C8 C9 1.09(11)
O1 C7 C8 C15 121.88(17)
O1 C7 C14 F1 -169.88(13)
O1 C7 C14 F2 70.37(17)
O1 C7 C14 F3 -48.71(17)
O1 C9 C10 C11 -175.4(4)
O1 C9 C10A C11A -175.9(7)
C1 C2 C3 C4 -0.5(3)
C1 C7 C8 C9 116.03(16)
C1 C7 C8 C15 -123.18(19)
C1 C7 C14 F1 66.95(18)
C1 C7 C14 F2 -52.80(18)
C1 C7 C14 F3 -171.88(13)
C2 C1 C6 C5 0.5(3)
C2 C1 C7 O1 -33.4(2)
C2 C1 C7 C8 -135.08(18)
C2 C1 C7 C14 87.17(19)
C2 C3 C4 C5 0.1(3)
C3 C4 C5 C6 0.6(3)
C4 C5 C6 C1 -0.8(3)
C6 C1 C2 C3 0.2(3)
C6 C1 C7 O1 147.71(16)
C6 C1 C7 C8 46.0(2)
C6 C1 C7 C14 -91.73(18)
C7 O1 C9 C8 1.23(13)
C7 O1 C9 C10 -176.5(5)
C7 O1 C9 C10A 178.6(6)
C7 C1 C2 C3 -178.73(16)
C7 C1 C6 C5 179.37(17)
C7 C8 C9 O1 -1.16(12)
C7 C8 C9 C10 176.3(6)
C7 C8 C9 C10A -176.9(9)
C8 C7 C14 F1 -71.11(19)
C8 C7 C14 F2 169.14(14)
C8 C7 C14 F3 50.1(2)
C8 C9 C10 C11 7.9(11)
C8 C9 C10A C11A -0.7(16)
C9 O1 C7 C1 -120.76(14)
C9 O1 C7 C8 -1.18(12)
C9 O1 C7 C14 116.83(13)
C9 C10 C11 O2 -172.3(6)
C9 C10 C11 O3 5.9(11)
C9 C10A C11A O2A -173.1(8)
C9 C10A C11A O3A 12.0(16)
C11 O2 C12 C13 -140.9(5)
C11A O2A C12A C13A -110.5(11)
C12 O2 C11 O3 4.2(7)
C12 O2 C11 C10 -177.5(4)
C12A O2A C11A O3A 0.9(12)
C12A O2A C11A C10A -174.1(7)
C14 C7 C8 C9 -108.62(16)
C14 C7 C8 C15 12.2(2)
C15 C8 C9 O1 -123.77(19)
C15 C8 C9 C10 53.7(6)
C15 C8 C9 C10A 60.5(9)
